data_7228638
loop_
_publ_author_name
'Molinier, Michel'
'Massa, Werner'

_publ_section_title
;
 The crystal structures of the tetrafluoromanganates(III) AMnF4 (A = K,
 Rb, Cs)
;
_journal_name_full 'Zeitschrift fur Naturforschung'
_journal_page_first 783
_journal_page_last 788
_journal_volume 47b
_journal_year 1992
_chemical_formula_sum 'F4 Mn Rb'
_chemical_formula_weight 216.40
_space_group_IT_number 14
_symmetry_cell_setting monoclinic
_symmetry_Int_Tables_number 14
_symmetry_space_group_name_Hall '-P 2yab'
_symmetry_space_group_name_H-M 'P 1 21/a 1'
_cell_angle_alpha 90.
_cell_angle_beta 90.83(4)
_cell_angle_gamma 90.
_cell_formula_units_Z 4
_cell_length_a 7.822(5)
_cell_length_b 7.777(3)
_cell_length_c 6.050(2)
_cell_volume 368.0(3)
_diffrn_ambient_temperature 293
_diffrn_radiation_probe x-ray
_diffrn_radiation_type MoK\a
_diffrn_radiation_wavelength 0.71069
_exptl_absorpt_coefficient_mu 16.18
_exptl_crystal_density_diffrn 3.91
_exptl_crystal_F_000 392
_refine_ls_number_parameters 59
_refine_ls_number_reflns 471
_refine_ls_R_factor_gt 0.0668
_refine_ls_wR_factor_gt 0.0514
_cod_data_source_file Z-Naturforschung-1992-47b-783-788-3.cif
_cod_data_source_block RbMnF4
_cod_original_sg_symbol_H-M 'P 21/a'
_cod_database_code 7228638

loop_
_symmetry_equiv_pos_site_id
_symmetry_equiv_pos_as_xyz
1 x,y,z
2 1/2-x,1/2+y,-z
3 -x,-y,-z
4 1/2+x,1/2-y,z

loop_
_atom_site_label
_atom_site_type_symbol
_atom_site_thermal_displace_type
_atom_site_fract_x
_atom_site_fract_y
_atom_site_fract_z
_atom_site_occupancy
_atom_site_U_iso_or_equiv
_atom_site_calc_flag
_atom_site_refinement_flags
_atom_site_disorder_assembly
_atom_site_disorder_group
Mn1 Mn Uiso 0.00000 0.00000 0.00000 1.000 0.011(2) . . . .
Mn2 Mn Uiso 0.50000 0.00000 0.00000 1.000 0.013(2) . . . .
F1 F Uiso 0.2306(13) -0.0149(14) 0.0774(18) 1.000 0.022(3) . . . .
F2 F Uiso -0.0526(15) -0.0494(13) 0.2829(17) 1.000 0.021(3) . . . .
F3 F Uiso 0.5030(14) 0.2343(13) 0.0910(17) 1.000 0.021(3) . . . .
F4 F Uiso 0.5426(14) -0.0619(12) 0.2825(16) 1.000 0.018(3) . . . .
Rb Rb Uiso 0.2466(4) 0.2894(2) 0.4806(4) 1.000 0.0217(6) . . . .

loop_
_geom_angle_atom_site_label_1
_geom_angle_atom_site_label_2
_geom_angle_atom_site_label_3
_geom_angle
_geom_angle_site_symmetry_1
_geom_angle_site_symmetry_2
_geom_angle_site_symmetry_3
_geom_angle_publ_flag
F1 Mn1 F2 88.9(5) . . . yes
F1 Mn1 F3 90.7(4) . . 2_545 yes
F1 Mn1 F1 180.00 . . 3_555 yes
F1 Mn1 F2 91.1(5) . . 3_555 yes
F1 Mn1 F3 89.3(4) . . 4_455 yes
F2 Mn1 F3 92.1(4) . . 2_545 yes
F1 Mn1 F2 91.1(5) 3_555 . . yes
F2 Mn1 F2 180.00 . . 3_555 yes
F2 Mn1 F3 87.9(4) . . 4_455 yes
F1 Mn1 F3 89.3(4) 3_555 . 2_545 yes
F2 Mn1 F3 87.9(4) 3_555 . 2_545 yes
F3 Mn1 F3 180.00 2_545 . 4_455 yes
F1 Mn1 F2 88.9(5) 3_555 . 3_555 yes
F1 Mn1 F3 90.7(4) 3_555 . 4_455 yes
F2 Mn1 F3 92.1(4) 3_555 . 4_455 yes
F1 Mn2 F3 89.8(4) . . . yes
F1 Mn2 F4 87.0(5) . . . yes
F1 Mn2 F1 180.00 . . 3_655 yes
F1 Mn2 F3 90.2(4) . . 3_655 yes
F1 Mn2 F4 93.0(5) . . 3_655 yes
F3 Mn2 F4 88.9(4) . . . yes
F1 Mn2 F3 90.2(4) 3_655 . . yes
F3 Mn2 F3 180.00 . . 3_655 yes
F3 Mn2 F4 91.1(4) . . 3_655 yes
F1 Mn2 F4 93.0(5) 3_655 . . yes
F3 Mn2 F4 91.1(4) 3_655 . . yes
F4 Mn2 F4 180.00 . . 3_655 yes
F1 Mn2 F3 89.8(4) 3_655 . 3_655 yes
F1 Mn2 F4 87.0(5) 3_655 . 3_655 yes
F3 Mn2 F4 88.9(4) 3_655 . 3_655 yes
Mn1 F1 Mn2 152.1(6) . . . yes
Mn1 F3 Mn2 148.3(6) 2_555 . . yes

loop_
_geom_bond_atom_site_label_1
_geom_bond_atom_site_label_2
_geom_bond_distance
_geom_bond_site_symmetry_1
_geom_bond_site_symmetry_2
_geom_bond_publ_flag
Mn1 F1 1.861(10) . . yes
Mn1 F2 1.807(10) . . yes
Mn1 F3 2.139(10) . 2_545 yes
Mn1 F1 1.861(10) . 3_555 yes
Mn1 F2 1.807(10) . 3_555 yes
Mn1 F3 2.139(10) . 4_455 yes
Mn2 F1 2.168(10) . . yes
Mn2 F3 1.904(10) . . yes
Mn2 F4 1.802(10) . . yes
Mn2 F1 2.168(10) . 3_655 yes
Mn2 F3 1.904(10) . 3_655 yes
Mn2 F4 1.802(10) . 3_655 yes

loop_
_geom_torsion_atom_site_label_1
_geom_torsion_atom_site_label_2
_geom_torsion_atom_site_label_3
_geom_torsion_atom_site_label_4
_geom_torsion
_geom_torsion_site_symmetry_1
_geom_torsion_site_symmetry_2
_geom_torsion_site_symmetry_3
_geom_torsion_site_symmetry_4
_geom_torsion_publ_flag
F2 Mn1 F1 Mn2 -178.8(13) . . . . no
F3 Mn1 F1 Mn2 89.1(13) 2_545 . . . no
F2 Mn1 F1 Mn2 1.2(13) 3_555 . . . no
F3 Mn1 F1 Mn2 -90.9(13) 4_455 . . . no
F3 Mn2 F1 Mn1 92.9(13) . . . . no
F4 Mn2 F1 Mn1 -178.2(13) . . . . no
F3 Mn2 F1 Mn1 -87.1(13) 3_655 . . . no
F4 Mn2 F1 Mn1 1.8(13) 3_655 . . . no
F1 Mn2 F3 Mn1 -101.3(11) . . . 2_555 no
F4 Mn2 F3 Mn1 171.7(12) . . . 2_555 no
